data_1516043
loop_
_publ_author_name
'Xing, Hao'
'Wei, Peifa'
'Yan, Xuzhou'

_publ_section_title
;
 Supramolecular Side-Chain Poly[2]pseudorotaxanes Formed by Orthogonal
 Coordination-Driven Self-Assembly and Crown-Ether-Based Host-Guest
 Interactions.
;
_journal_issue 11
_journal_name_full 'Organic letters'
_journal_page_first 2850
_journal_page_last 2853
_journal_paper_doi 10.1021/ol500983k
_journal_volume 16
_journal_year 2014
_chemical_formula_moiety
;
C38 H46 N2 O10, C12 H14 N2, 2(F6 P), 1.5(CH3 CN)
;
_chemical_formula_sum 'C53 H64.5 F12 N5.5 O10 P2'
_chemical_formula_weight 1228.54
_chemical_name_systematic
; 
 ? 
;
_space_group_IT_number 2
_symmetry_cell_setting triclinic
_symmetry_space_group_name_Hall '-P 1'
_symmetry_space_group_name_H-M 'P -1'
_atom_sites_solution_hydrogens geom
_atom_sites_solution_primary direct
_atom_sites_solution_secondary difmap
_audit_creation_method SHELXL-97
_cell_angle_alpha 67.410(4)
_cell_angle_beta 87.040(4)
_cell_angle_gamma 85.923(4)
_cell_formula_units_Z 2
_cell_length_a 10.9871(5)
_cell_length_b 15.0321(6)
_cell_length_c 19.4495(9)
_cell_measurement_reflns_used 5075
_cell_measurement_temperature 170(2)
_cell_measurement_theta_max 29.4499
_cell_measurement_theta_min 2.8876
_cell_volume 2957.3(2)
_computing_cell_refinement 'CrysAlis PRO (Agilent Technologies, 2011)'
_computing_data_collection 'CrysAlis PRO'
_computing_data_reduction 'CrysAlis PRO'
_computing_molecular_graphics 'OLEX2 (Dolomanov et al., 2009)'
_computing_publication_material OLEX2
_computing_structure_refinement 'SHELXL-97 (Sheldrick, 2008)'
_computing_structure_solution 'SHELXS-97 (Sheldrick, 2008)'
_diffrn_ambient_temperature 170(2)
_diffrn_detector_area_resol_mean 10.3592
_diffrn_measured_fraction_theta_full 0.997
_diffrn_measured_fraction_theta_max 0.997
_diffrn_measurement_device_type 'Xcalibur, Atlas, Gemini ultra'
_diffrn_measurement_method '\w scans'
_diffrn_radiation_monochromator graphite
_diffrn_radiation_source 'fine-focus sealed tube'
_diffrn_radiation_type MoK\a
_diffrn_radiation_wavelength 0.71073
_diffrn_reflns_av_R_equivalents 0.0356
_diffrn_reflns_av_sigmaI/netI 0.0531
_diffrn_reflns_limit_h_max 12
_diffrn_reflns_limit_h_min -13
_diffrn_reflns_limit_k_max 14
_diffrn_reflns_limit_k_min -18
_diffrn_reflns_limit_l_max 23
_diffrn_reflns_limit_l_min -23
_diffrn_reflns_number 18454
_diffrn_reflns_theta_full 25.35
_diffrn_reflns_theta_max 25.35
_diffrn_reflns_theta_min 2.89
_exptl_absorpt_coefficient_mu 0.170
_exptl_absorpt_correction_T_max 0.9667
_exptl_absorpt_correction_T_min 0.9475
_exptl_absorpt_correction_type multi-scan
_exptl_absorpt_process_details
;
CrysAlis PRO (Agilent Technologies, 2011) 
;
_exptl_crystal_colour colorless
_exptl_crystal_density_diffrn 1.380
_exptl_crystal_density_method 'not measured'
_exptl_crystal_description block
_exptl_crystal_F_000 1278
_exptl_crystal_size_max 0.32
_exptl_crystal_size_mid 0.26
_exptl_crystal_size_min 0.20
_platon_squeeze_details
;
;
_refine_diff_density_max 1.344
_refine_diff_density_min -0.660
_refine_diff_density_rms 0.082
_refine_ls_extinction_method none
_refine_ls_goodness_of_fit_ref 1.114
_refine_ls_hydrogen_treatment mixed
_refine_ls_matrix_type full
_refine_ls_number_parameters 705
_refine_ls_number_reflns 10806
_refine_ls_number_restraints 0
_refine_ls_restrained_S_all 1.114
_refine_ls_R_factor_all 0.1081
_refine_ls_R_factor_gt 0.0839
_refine_ls_shift/su_max 0.000
_refine_ls_shift/su_mean 0.000
_refine_ls_structure_factor_coef Fsqd
_refine_ls_weighting_details 'calc w=1/[\s^2^(Fo^2^)+(0.1464P)^2^+1.6971P] where P=(Fo^2^+2Fc^2^)/3'
_refine_ls_weighting_scheme calc
_refine_ls_wR_factor_gt 0.2402
_refine_ls_wR_factor_ref 0.2627
_reflns_number_gt 7640
_reflns_number_total 10806
_reflns_threshold_expression >2sigma(I)
_cod_data_source_file ol500983k_si_002.cif
_cod_data_source_block 131226_xh_23_h_para
_cod_depositor_comments
;
The following automatic conversions were performed:

'_symmetry_cell_setting' value 'Triclinic' changed to 'triclinic'
according to
/usr/data/users/saulius/crontab/automatic-downloads/rss-feeds/ACS/lib/dictionaries/cif_core.dic
dictionary named 'cif_core.dic' version 2.4.2 from 2011-04-26.

Automatic conversion script
Id: cif_fix_values 2281 2013-09-26 08:29:07Z andrius 

 Adding full bibliography for 1516043.cif.
;
_cod_original_formula_sum 'C53 H64.50 F12 N5.50 O10 P2'
_cod_database_code 1516043

loop_
_symmetry_equiv_pos_as_xyz
'x, y, z'
'-x, -y, -z'

loop_
_atom_site_label
_atom_site_type_symbol
_atom_site_fract_x
_atom_site_fract_y
_atom_site_fract_z
_atom_site_U_iso_or_equiv
_atom_site_adp_type
_atom_site_occupancy
_atom_site_symmetry_multiplicity
_atom_site_calc_flag
_atom_site_refinement_flags
P1 P 0.31638(10) 0.28220(8) 0.10105(5) 0.0394(3) Uani 1 1 d .
P2 P 0.26795(12) 0.69253(8) 0.42909(6) 0.0466(3) Uani 1 1 d .
F1 F 0.1995(4) 0.2991(3) 0.0520(2) 0.1108(14) Uani 1 1 d .
F2 F 0.3684(7) 0.2010(3) 0.0777(2) 0.173(3) Uani 1 1 d .
F3 F 0.2535(3) 0.2093(3) 0.17235(17) 0.0925(11) Uani 1 1 d .
F4 F 0.2628(6) 0.3656(3) 0.1230(2) 0.134(2) Uani 1 1 d .
F5 F 0.3789(3) 0.3535(3) 0.02727(17) 0.0978(12) Uani 1 1 d .
F6 F 0.4283(4) 0.2725(5) 0.1481(2) 0.144(2) Uani 1 1 d .
F7 F 0.1780(8) 0.6248(4) 0.4279(4) 0.248(5) Uani 1 1 d .
F8 F 0.3722(7) 0.6238(4) 0.4191(3) 0.191(3) Uani 1 1 d .
F9 F 0.2843(4) 0.6367(3) 0.51544(15) 0.0930(12) Uani 1 1 d .
F10 F 0.3660(5) 0.7604(3) 0.4303(3) 0.152(2) Uani 1 1 d .
F11 F 0.1729(5) 0.7679(4) 0.4363(3) 0.151(2) Uani 1 1 d .
F12 F 0.2580(5) 0.7462(3) 0.34257(18) 0.1173(15) Uani 1 1 d .
O1 O 0.7451(2) 0.72963(16) 0.16619(13) 0.0335(6) Uani 1 1 d .
O2 O 0.5742(2) 0.88541(16) 0.12252(14) 0.0354(6) Uani 1 1 d .
O3 O 0.3293(2) 0.95243(18) 0.12545(15) 0.0399(6) Uani 1 1 d .
O4 O 0.1373(2) 0.83218(18) 0.13487(15) 0.0418(6) Uani 1 1 d .
O5 O 0.0609(3) 0.6469(2) 0.21598(14) 0.0442(7) Uani 1 1 d .
O6 O 0.0677(3) 0.2511(2) 0.36482(15) 0.0483(7) Uani 1 1 d .
O7 O 0.2252(3) 0.0911(2) 0.41878(18) 0.0527(8) Uani 1 1 d .
O8 O 0.4513(3) 0.03150(18) 0.37107(14) 0.0384(6) Uani 1 1 d .
O9 O 0.6558(2) 0.15193(17) 0.34448(15) 0.0405(6) Uani 1 1 d .
O10 O 0.7610(3) 0.33194(17) 0.27590(13) 0.0376(6) Uani 1 1 d .
N1 N 0.7058(4) 0.7176(3) 0.42899(18) 0.0504(9) Uani 1 1 d .
N2 N 0.7733(4) 0.3373(3) 0.01987(19) 0.0499(9) Uani 1 1 d .
N3 N 0.4365(3) 0.2615(2) 0.41701(15) 0.0305(6) Uani 1 1 d .
N4 N 0.3946(3) 0.70157(19) 0.11273(15) 0.0278(6) Uani 1 1 d .
C1 C 0.6531(4) 0.7568(3) 0.3626(2) 0.0483(10) Uani 1 1 d .
H1 H 0.6072 0.8164 0.3517 0.058 Uiso 1 1 calc R
C2 C 0.6597(4) 0.7180(3) 0.3085(2) 0.0387(9) Uani 1 1 d .
H2 H 0.6196 0.7499 0.2626 0.046 Uiso 1 1 calc R
C3 C 0.7266(3) 0.6311(3) 0.32319(18) 0.0323(8) Uani 1 1 d .
C4 C 0.7802(4) 0.5880(3) 0.3921(2) 0.0394(9) Uani 1 1 d .
H4 H 0.8255 0.5279 0.4050 0.047 Uiso 1 1 calc R
C5 C 0.7668(4) 0.6336(3) 0.4418(2) 0.0468(10) Uani 1 1 d .
H5 H 0.8041 0.6025 0.4887 0.056 Uiso 1 1 calc R
C6 C 0.7383(3) 0.5811(2) 0.26945(18) 0.0280(7) Uani 1 1 d .
C7 C 0.7441(3) 0.6309(2) 0.19248(19) 0.0286(7) Uani 1 1 d .
C8 C 0.7526(3) 0.5804(2) 0.14531(18) 0.0288(7) Uani 1 1 d .
H8 H 0.7563 0.6152 0.0929 0.035 Uiso 1 1 calc R
C9 C 0.7558(3) 0.4806(2) 0.17334(18) 0.0292(7) Uani 1 1 d .
C10 C 0.7523(3) 0.4303(2) 0.25115(18) 0.0295(7) Uani 1 1 d .
C11 C 0.7430(3) 0.4805(3) 0.29767(18) 0.0300(8) Uani 1 1 d .
H11 H 0.7397 0.4458 0.3501 0.036 Uiso 1 1 calc R
C12 C 0.7628(3) 0.4288(2) 0.12209(18) 0.0301(8) Uani 1 1 d .
C13 C 0.8371(4) 0.4596(3) 0.0584(2) 0.0435(10) Uani 1 1 d .
H13 H 0.8858 0.5132 0.0482 0.052 Uiso 1 1 calc R
C14 C 0.8402(5) 0.4123(3) 0.0095(2) 0.0530(11) Uani 1 1 d .
H14 H 0.8925 0.4343 -0.0334 0.064 Uiso 1 1 calc R
C15 C 0.7021(4) 0.3084(3) 0.0808(2) 0.0424(9) Uani 1 1 d .
H15 H 0.6540 0.2549 0.0893 0.051 Uiso 1 1 calc R
C16 C 0.6930(3) 0.3507(3) 0.1324(2) 0.0347(8) Uani 1 1 d .
H16 H 0.6396 0.3268 0.1747 0.042 Uiso 1 1 calc R
C17 C 0.7187(4) 0.7834(2) 0.08945(19) 0.0332(8) Uani 1 1 d .
H17A H 0.6501 0.7561 0.0745 0.040 Uiso 1 1 calc R
H17B H 0.7910 0.7814 0.0574 0.040 Uiso 1 1 calc R
C18 C 0.6854(4) 0.8852(3) 0.0818(2) 0.0359(8) Uani 1 1 d .
H18A H 0.7507 0.9099 0.1017 0.043 Uiso 1 1 calc R
H18B H 0.6753 0.9272 0.0287 0.043 Uiso 1 1 calc R
C19 C 0.5385(4) 0.9770(3) 0.1236(2) 0.0420(9) Uani 1 1 d .
H19A H 0.5293 1.0247 0.0719 0.050 Uiso 1 1 calc R
H19B H 0.6020 0.9982 0.1473 0.050 Uiso 1 1 calc R
C20 C 0.4210(4) 0.9716(3) 0.1657(2) 0.0416(9) Uani 1 1 d .
H20A H 0.4275 0.9196 0.2158 0.050 Uiso 1 1 calc R
H20B H 0.4002 1.0335 0.1717 0.050 Uiso 1 1 calc R
C21 C 0.2096(4) 0.9647(3) 0.1536(3) 0.0535(11) Uani 1 1 d .
H21A H 0.1916 1.0333 0.1461 0.064 Uiso 1 1 calc R
H21B H 0.2038 0.9254 0.2077 0.064 Uiso 1 1 calc R
C22 C 0.1213(4) 0.9344(3) 0.1139(3) 0.0568(12) Uani 1 1 d .
H22A H 0.0371 0.9518 0.1269 0.068 Uiso 1 1 calc R
H22B H 0.1346 0.9674 0.0595 0.068 Uiso 1 1 calc R
C23 C 0.0397(4) 0.7940(3) 0.1112(2) 0.0437(9) Uani 1 1 d .
H23A H 0.0356 0.8228 0.0562 0.052 Uiso 1 1 calc R
H23B H -0.0388 0.8098 0.1323 0.052 Uiso 1 1 calc R
C24 C 0.0615(4) 0.6872(3) 0.1371(2) 0.0419(9) Uani 1 1 d .
H24A H -0.0031 0.6598 0.1188 0.050 Uiso 1 1 calc R
H24B H 0.1412 0.6714 0.1171 0.050 Uiso 1 1 calc R
C25 C 0.0660(3) 0.5484(3) 0.2509(2) 0.0356(8) Uani 1 1 d .
C26 C 0.0740(4) 0.4850(3) 0.2140(2) 0.0382(9) Uani 1 1 d .
H26 H 0.0784 0.5096 0.1612 0.046 Uiso 1 1 calc R
C27 C 0.0755(4) 0.3862(3) 0.2541(2) 0.0413(9) Uani 1 1 d .
H27 H 0.0806 0.3435 0.2283 0.050 Uiso 1 1 calc R
C28 C 0.0697(3) 0.3492(3) 0.3308(2) 0.0378(9) Uani 1 1 d .
C29 C 0.0652(4) 0.4129(3) 0.3681(2) 0.0416(9) Uani 1 1 d .
H29 H 0.0630 0.3884 0.4210 0.050 Uiso 1 1 calc R
C30 C 0.0639(4) 0.5109(3) 0.3278(2) 0.0399(9) Uani 1 1 d .
H30 H 0.0615 0.5536 0.3534 0.048 Uiso 1 1 calc R
C31 C 0.0918(4) 0.2054(3) 0.4426(2) 0.0482(10) Uani 1 1 d .
H31A H 0.0204 0.2149 0.4727 0.058 Uiso 1 1 calc R
H31B H 0.1632 0.2326 0.4549 0.058 Uiso 1 1 calc R
C32 C 0.1167(4) 0.1014(3) 0.4578(2) 0.0513(11) Uani 1 1 d .
H32A H 0.1261 0.0646 0.5119 0.062 Uiso 1 1 calc R
H32B H 0.0480 0.0761 0.4412 0.062 Uiso 1 1 calc R
C33 C 0.2467(4) -0.0002(3) 0.4125(2) 0.0476(10) Uani 1 1 d .
H33A H 0.1697 -0.0222 0.4018 0.057 Uiso 1 1 calc R
H33B H 0.2784 -0.0488 0.4597 0.057 Uiso 1 1 calc R
C34 C 0.3366(4) 0.0109(3) 0.3514(2) 0.0447(10) Uani 1 1 d .
H34A H 0.3454 -0.0492 0.3416 0.054 Uiso 1 1 calc R
H34B H 0.3083 0.0641 0.3054 0.054 Uiso 1 1 calc R
C35 C 0.5419(4) 0.0446(3) 0.3144(2) 0.0447(10) Uani 1 1 d .
H35A H 0.5177 0.1011 0.2694 0.054 Uiso 1 1 calc R
H35B H 0.5500 -0.0129 0.3012 0.054 Uiso 1 1 calc R
C36 C 0.6602(4) 0.0600(3) 0.3400(2) 0.0473(10) Uani 1 1 d .
H36A H 0.6776 0.0093 0.3896 0.057 Uiso 1 1 calc R
H36B H 0.7264 0.0557 0.3048 0.057 Uiso 1 1 calc R
C37 C 0.7682(4) 0.1737(3) 0.3654(2) 0.0369(8) Uani 1 1 d .
H37A H 0.8360 0.1607 0.3345 0.044 Uiso 1 1 calc R
H37B H 0.7837 0.1330 0.4183 0.044 Uiso 1 1 calc R
C38 C 0.7609(4) 0.2780(3) 0.35441(19) 0.0336(8) Uani 1 1 d .
H38A H 0.6852 0.2940 0.3782 0.040 Uiso 1 1 calc R
H38B H 0.8318 0.2930 0.3767 0.040 Uiso 1 1 calc R
C39 C 0.3890(3) 0.3501(2) 0.29136(19) 0.0301(7) Uani 1 1 d .
H39 H 0.3643 0.3514 0.2449 0.036 Uiso 1 1 calc R
C40 C 0.4025(3) 0.2643(3) 0.35057(19) 0.0336(8) Uani 1 1 d .
H40 H 0.3879 0.2059 0.3449 0.040 Uiso 1 1 calc R
C41 C 0.4553(3) 0.3429(2) 0.42694(19) 0.0313(8) Uani 1 1 d .
H41 H 0.4774 0.3395 0.4745 0.038 Uiso 1 1 calc R
C42 C 0.4430(3) 0.4306(2) 0.36937(18) 0.0305(8) Uani 1 1 d .
H42 H 0.4559 0.4878 0.3771 0.037 Uiso 1 1 calc R
C43 C 0.4113(3) 0.4361(2) 0.29909(18) 0.0281(7) Uani 1 1 d .
C44 C 0.4539(4) 0.1670(3) 0.4795(2) 0.0399(9) Uani 1 1 d .
H44A H 0.5205 0.1695 0.5102 0.060 Uiso 1 1 calc R
H44B H 0.4743 0.1167 0.4597 0.060 Uiso 1 1 calc R
H44C H 0.3785 0.1523 0.5099 0.060 Uiso 1 1 calc R
C45 C 0.4051(3) 0.5295(2) 0.23448(18) 0.0280(7) Uani 1 1 d .
C46 C 0.3748(3) 0.6164(2) 0.24267(19) 0.0312(8) Uani 1 1 d .
H46 H 0.3580 0.6168 0.2910 0.037 Uiso 1 1 calc R
C47 C 0.3691(3) 0.7016(2) 0.18145(19) 0.0321(8) Uani 1 1 d .
H47 H 0.3473 0.7606 0.1874 0.039 Uiso 1 1 calc R
C48 C 0.4276(3) 0.6193(2) 0.10347(18) 0.0307(8) Uani 1 1 d .
H48 H 0.4480 0.6210 0.0549 0.037 Uiso 1 1 calc R
C49 C 0.4322(3) 0.5331(2) 0.16269(19) 0.0306(8) Uani 1 1 d .
H49 H 0.4540 0.4752 0.1550 0.037 Uiso 1 1 calc R
C50 C 0.3829(4) 0.7935(2) 0.04669(19) 0.0333(8) Uani 1 1 d .
H50A H 0.4523 0.7972 0.0122 0.050 Uiso 1 1 calc R
H50B H 0.3819 0.8480 0.0627 0.050 Uiso 1 1 calc R
H50C H 0.3068 0.7961 0.0217 0.050 Uiso 1 1 calc R

loop_
_atom_site_aniso_label
_atom_site_aniso_U_11
_atom_site_aniso_U_22
_atom_site_aniso_U_33
_atom_site_aniso_U_23
_atom_site_aniso_U_13
_atom_site_aniso_U_12
P1 0.0432(6) 0.0459(6) 0.0326(5) -0.0189(4) 0.0025(4) -0.0059(5)
P2 0.0622(8) 0.0452(6) 0.0394(6) -0.0238(5) -0.0067(5) -0.0013(5)
F1 0.077(2) 0.155(4) 0.081(2) -0.017(2) -0.0225(19) -0.023(2)
F2 0.355(9) 0.067(2) 0.088(3) -0.037(2) 0.010(4) 0.061(4)
F3 0.081(2) 0.093(2) 0.0656(19) 0.0116(16) 0.0138(16) -0.0165(19)
F4 0.247(6) 0.077(2) 0.077(2) -0.0394(19) 0.027(3) 0.020(3)
F5 0.081(2) 0.118(3) 0.0581(18) 0.0029(17) 0.0255(16) -0.005(2)
F6 0.059(2) 0.282(6) 0.079(2) -0.049(3) -0.0022(18) -0.053(3)
F7 0.354(11) 0.164(5) 0.184(5) 0.025(4) -0.166(6) -0.164(6)
F8 0.285(8) 0.179(5) 0.092(3) -0.061(3) -0.020(4) 0.155(5)
F9 0.121(3) 0.117(3) 0.0353(15) -0.0188(16) 0.0026(16) -0.035(2)
F10 0.136(4) 0.108(3) 0.162(4) 0.021(3) -0.079(3) -0.055(3)
F11 0.138(4) 0.173(5) 0.145(4) -0.077(4) 0.012(3) 0.065(4)
F12 0.152(4) 0.123(3) 0.0533(19) -0.0095(19) -0.031(2) 0.027(3)
O1 0.0441(15) 0.0254(12) 0.0319(13) -0.0110(10) -0.0055(11) -0.0044(11)
O2 0.0356(14) 0.0252(12) 0.0465(14) -0.0145(11) 0.0012(11) -0.0046(10)
O3 0.0362(15) 0.0372(14) 0.0540(16) -0.0259(12) 0.0021(12) -0.0057(11)
O4 0.0328(15) 0.0332(14) 0.0610(17) -0.0187(12) -0.0017(12) -0.0068(11)
O5 0.0530(18) 0.0445(16) 0.0406(15) -0.0212(12) 0.0031(12) -0.0117(13)
O6 0.0588(19) 0.0402(16) 0.0451(16) -0.0155(12) -0.0085(13) 0.0037(13)
O7 0.0418(17) 0.0354(15) 0.081(2) -0.0231(14) 0.0068(15) -0.0058(13)
O8 0.0448(16) 0.0331(14) 0.0401(14) -0.0165(11) 0.0001(12) -0.0063(11)
O9 0.0412(16) 0.0257(13) 0.0580(16) -0.0199(12) -0.0028(12) 0.0002(11)
O10 0.0554(17) 0.0282(13) 0.0307(13) -0.0123(10) 0.0007(11) -0.0067(12)
N1 0.071(3) 0.047(2) 0.042(2) -0.0274(16) 0.0079(18) -0.0046(18)
N2 0.066(2) 0.051(2) 0.046(2) -0.0315(17) -0.0005(17) -0.0107(18)
N3 0.0319(16) 0.0277(15) 0.0313(15) -0.0114(12) 0.0028(12) 0.0007(12)
N4 0.0267(15) 0.0257(14) 0.0324(15) -0.0118(12) -0.0024(12) -0.0045(11)
C1 0.055(3) 0.041(2) 0.052(2) -0.0225(19) 0.010(2) 0.0031(19)
C2 0.045(2) 0.034(2) 0.037(2) -0.0145(16) 0.0033(17) -0.0016(17)
C3 0.037(2) 0.0338(19) 0.0298(18) -0.0156(15) 0.0049(15) -0.0075(15)
C4 0.042(2) 0.042(2) 0.038(2) -0.0209(17) -0.0036(17) 0.0034(17)
C5 0.059(3) 0.052(3) 0.036(2) -0.0253(18) -0.0037(19) 0.001(2)
C6 0.0228(17) 0.0301(18) 0.0350(18) -0.0163(14) -0.0011(14) -0.0025(13)
C7 0.0249(17) 0.0279(17) 0.0355(18) -0.0145(14) -0.0025(14) -0.0028(13)
C8 0.0271(18) 0.0347(19) 0.0254(16) -0.0114(14) -0.0025(13) -0.0049(14)
C9 0.0254(18) 0.0338(19) 0.0323(18) -0.0164(15) -0.0018(14) -0.0040(14)
C10 0.0282(18) 0.0290(18) 0.0328(18) -0.0132(14) -0.0010(14) -0.0034(14)
C11 0.0298(19) 0.0363(19) 0.0251(16) -0.0126(14) 0.0001(14) -0.0059(15)
C12 0.0300(19) 0.0308(18) 0.0308(18) -0.0129(14) -0.0042(14) -0.0009(14)
C13 0.055(3) 0.044(2) 0.038(2) -0.0205(17) 0.0074(18) -0.0170(19)
C14 0.064(3) 0.061(3) 0.044(2) -0.031(2) 0.012(2) -0.019(2)
C15 0.048(2) 0.040(2) 0.048(2) -0.0250(18) -0.0047(19) -0.0061(18)
C16 0.036(2) 0.038(2) 0.0345(19) -0.0187(15) -0.0029(15) -0.0035(16)
C17 0.037(2) 0.0317(18) 0.0312(18) -0.0122(14) -0.0055(15) -0.0016(15)
C18 0.035(2) 0.0323(19) 0.0376(19) -0.0094(15) -0.0027(16) -0.0052(15)
C19 0.042(2) 0.0271(19) 0.062(2) -0.0224(17) -0.0087(19) -0.0054(16)
C20 0.046(2) 0.034(2) 0.054(2) -0.0270(18) -0.0034(18) -0.0044(17)
C21 0.046(3) 0.037(2) 0.085(3) -0.033(2) 0.013(2) -0.0045(19)
C22 0.034(2) 0.033(2) 0.099(4) -0.021(2) 0.000(2) -0.0019(17)
C23 0.029(2) 0.048(2) 0.054(2) -0.0176(19) -0.0031(17) -0.0074(17)
C24 0.037(2) 0.047(2) 0.046(2) -0.0219(18) 0.0008(17) -0.0129(18)
C25 0.0277(19) 0.039(2) 0.045(2) -0.0217(17) -0.0007(16) -0.0039(15)
C26 0.041(2) 0.045(2) 0.0331(19) -0.0190(16) 0.0040(16) -0.0099(17)
C27 0.040(2) 0.048(2) 0.045(2) -0.0288(18) -0.0011(17) -0.0028(18)
C28 0.030(2) 0.040(2) 0.045(2) -0.0182(17) -0.0046(16) 0.0019(16)
C29 0.044(2) 0.046(2) 0.039(2) -0.0206(18) -0.0053(17) 0.0021(18)
C30 0.038(2) 0.051(2) 0.041(2) -0.0285(18) 0.0006(16) -0.0036(18)
C31 0.042(2) 0.052(3) 0.042(2) -0.0109(19) 0.0021(18) 0.0051(19)
C32 0.041(2) 0.048(2) 0.055(3) -0.009(2) 0.0038(19) -0.0011(19)
C33 0.050(3) 0.033(2) 0.058(3) -0.0151(18) -0.003(2) -0.0078(18)
C34 0.054(3) 0.034(2) 0.048(2) -0.0158(17) -0.0077(19) -0.0075(18)
C35 0.058(3) 0.032(2) 0.049(2) -0.0220(17) 0.006(2) -0.0045(18)
C36 0.054(3) 0.0275(19) 0.061(3) -0.0200(18) 0.007(2) -0.0001(18)
C37 0.037(2) 0.0332(19) 0.0347(19) -0.0069(15) 0.0000(16) 0.0002(16)
C38 0.036(2) 0.0331(19) 0.0300(18) -0.0099(14) -0.0039(15) -0.0019(15)
C39 0.0331(19) 0.0298(18) 0.0310(17) -0.0153(14) -0.0008(14) -0.0040(14)
C40 0.038(2) 0.0308(18) 0.0346(19) -0.0152(15) -0.0005(15) -0.0040(15)
C41 0.0306(19) 0.0349(19) 0.0318(18) -0.0168(15) 0.0012(14) -0.0020(15)
C42 0.035(2) 0.0283(17) 0.0321(18) -0.0156(14) 0.0009(14) -0.0039(14)
C43 0.0246(17) 0.0285(17) 0.0330(18) -0.0139(14) 0.0013(14) -0.0021(13)
C44 0.053(2) 0.0300(19) 0.0336(19) -0.0091(15) -0.0016(17) 0.0023(17)
C45 0.0258(18) 0.0287(17) 0.0307(17) -0.0127(14) -0.0014(13) -0.0017(14)
C46 0.038(2) 0.0299(18) 0.0297(17) -0.0155(14) -0.0033(15) 0.0004(15)
C47 0.039(2) 0.0278(18) 0.0335(18) -0.0158(14) -0.0042(15) 0.0012(15)
C48 0.035(2) 0.0323(18) 0.0293(17) -0.0163(14) 0.0009(14) -0.0024(15)
C49 0.0302(19) 0.0306(18) 0.0346(18) -0.0169(15) 0.0000(14) -0.0007(14)
C50 0.041(2) 0.0273(18) 0.0324(18) -0.0122(14) -0.0012(15) -0.0049(15)

loop_
_atom_type_symbol
_atom_type_description
_atom_type_scat_dispersion_real
_atom_type_scat_dispersion_imag
_atom_type_scat_source
C C 0.0033 0.0016 'International Tables Vol C Tables 4.2.6.8 and 6.1.1.4'
H H 0.0000 0.0000 'International Tables Vol C Tables 4.2.6.8 and 6.1.1.4'
F F 0.0171 0.0103 'International Tables Vol C Tables 4.2.6.8 and 6.1.1.4'
N N 0.0061 0.0033 'International Tables Vol C Tables 4.2.6.8 and 6.1.1.4'
O O 0.0106 0.0060 'International Tables Vol C Tables 4.2.6.8 and 6.1.1.4'
P P 0.1023 0.0942 'International Tables Vol C Tables 4.2.6.8 and 6.1.1.4'

loop_
_geom_angle_atom_site_label_1
_geom_angle_atom_site_label_2
_geom_angle_atom_site_label_3
_geom_angle
F2 P1 F6 91.3(4)
F2 P1 F4 178.8(3)
F6 P1 F4 89.6(3)
F2 P1 F3 91.8(3)
F6 P1 F3 88.0(2)
F4 P1 F3 89.1(2)
F2 P1 F5 86.5(3)
F6 P1 F5 93.3(2)
F4 P1 F5 92.6(2)
F3 P1 F5 177.9(2)
F2 P1 F1 92.0(3)
F6 P1 F1 176.4(3)
F4 P1 F1 87.0(3)
F3 P1 F1 93.4(2)
F5 P1 F1 85.4(2)
F7 P2 F11 95.1(5)
F7 P2 F10 177.8(5)
F11 P2 F10 87.2(4)
F7 P2 F8 89.8(5)
F11 P2 F8 174.8(4)
F10 P2 F8 88.0(4)
F7 P2 F12 89.6(3)
F11 P2 F12 87.0(3)
F10 P2 F12 90.7(3)
F8 P2 F12 91.1(2)
F7 P2 F9 91.2(3)
F11 P2 F9 95.5(3)
F10 P2 F9 88.4(2)
F8 P2 F9 86.3(2)
F12 P2 F9 177.2(3)
C7 O1 C17 118.2(3)
C19 O2 C18 112.9(3)
C20 O3 C21 112.2(3)
C23 O4 C22 112.3(3)
C25 O5 C24 118.0(3)
C28 O6 C31 119.3(3)
C32 O7 C33 115.3(3)
C35 O8 C34 112.8(3)
C36 O9 C37 112.9(3)
C10 O10 C38 118.1(3)
C5 N1 C1 114.7(3)
C15 N2 C14 116.4(3)
C41 N3 C40 120.9(3)
C41 N3 C44 119.8(3)
C40 N3 C44 119.2(3)
C48 N4 C47 120.8(3)
C48 N4 C50 119.7(3)
C47 N4 C50 119.5(3)
N1 C1 C2 125.6(4)
N1 C1 H1 117.2
C2 C1 H1 117.2
C1 C2 C3 118.1(4)
C1 C2 H2 121.0
C3 C2 H2 121.0
C4 C3 C2 117.5(3)
C4 C3 C6 119.6(3)
C2 C3 C6 122.9(3)
C5 C4 C3 119.1(4)
C5 C4 H4 120.4
C3 C4 H4 120.4
N1 C5 C4 125.0(4)
N1 C5 H5 117.5
C4 C5 H5 117.5
C7 C6 C11 118.5(3)
C7 C6 C3 122.8(3)
C11 C6 C3 118.6(3)
O1 C7 C6 117.4(3)
O1 C7 C8 122.4(3)
C6 C7 C8 120.2(3)
C9 C8 C7 121.3(3)
C9 C8 H8 119.4
C7 C8 H8 119.4
C8 C9 C10 118.5(3)
C8 C9 C12 120.2(3)
C10 C9 C12 121.3(3)
O10 C10 C11 123.8(3)
O10 C10 C9 116.2(3)
C11 C10 C9 120.0(3)
C10 C11 C6 121.4(3)
C10 C11 H11 119.3
C6 C11 H11 119.3
C13 C12 C16 116.4(3)
C13 C12 C9 120.5(3)
C16 C12 C9 123.0(3)
C14 C13 C12 120.0(4)
C14 C13 H13 120.0
C12 C13 H13 120.0
N2 C14 C13 123.2(4)
N2 C14 H14 118.4
C13 C14 H14 118.4
N2 C15 C16 124.5(4)
N2 C15 H15 117.7
C16 C15 H15 117.7
C15 C16 C12 119.3(4)
C15 C16 H16 120.3
C12 C16 H16 120.3
O1 C17 C18 106.8(3)
O1 C17 H17A 110.4
C18 C17 H17A 110.4
O1 C17 H17B 110.4
C18 C17 H17B 110.4
H17A C17 H17B 108.6
O2 C18 C17 108.1(3)
O2 C18 H18A 110.1
C17 C18 H18A 110.1
O2 C18 H18B 110.1
C17 C18 H18B 110.1
H18A C18 H18B 108.4
O2 C19 C20 109.6(3)
O2 C19 H19A 109.7
C20 C19 H19A 109.7
O2 C19 H19B 109.7
C20 C19 H19B 109.7
H19A C19 H19B 108.2
O3 C20 C19 108.3(3)
O3 C20 H20A 110.0
C19 C20 H20A 110.0
O3 C20 H20B 110.0
C19 C20 H20B 110.0
H20A C20 H20B 108.4
O3 C21 C22 108.7(4)
O3 C21 H21A 110.0
C22 C21 H21A 110.0
O3 C21 H21B 110.0
C22 C21 H21B 110.0
H21A C21 H21B 108.3
O4 C22 C21 108.7(4)
O4 C22 H22A 109.9
C21 C22 H22A 109.9
O4 C22 H22B 109.9
C21 C22 H22B 109.9
H22A C22 H22B 108.3
O4 C23 C24 108.8(3)
O4 C23 H23A 109.9
C24 C23 H23A 109.9
O4 C23 H23B 109.9
C24 C23 H23B 109.9
H23A C23 H23B 108.3
O5 C24 C23 109.0(3)
O5 C24 H24A 109.9
C23 C24 H24A 109.9
O5 C24 H24B 109.9
C23 C24 H24B 109.9
H24A C24 H24B 108.3
O5 C25 C30 116.9(3)
O5 C25 C26 124.3(3)
C30 C25 C26 118.8(4)
C27 C26 C25 120.4(4)
C27 C26 H26 119.8
C25 C26 H26 119.8
C28 C27 C26 120.6(3)
C28 C27 H27 119.7
C26 C27 H27 119.7
O6 C28 C27 116.0(3)
O6 C28 C29 124.9(4)
C27 C28 C29 119.1(4)
C30 C29 C28 119.8(4)
C30 C29 H29 120.1
C28 C29 H29 120.1
C29 C30 C25 121.3(3)
C29 C30 H30 119.4
C25 C30 H30 119.4
O6 C31 C32 106.2(4)
O6 C31 H31A 110.5
C32 C31 H31A 110.5
O6 C31 H31B 110.5
C32 C31 H31B 110.5
H31A C31 H31B 108.7
O7 C32 C31 108.2(3)
O7 C32 H32A 110.1
C31 C32 H32A 110.1
O7 C32 H32B 110.1
C31 C32 H32B 110.1
H32A C32 H32B 108.4
O7 C33 C34 108.2(3)
O7 C33 H33A 110.1
C34 C33 H33A 110.1
O7 C33 H33B 110.1
C34 C33 H33B 110.1
H33A C33 H33B 108.4
O8 C34 C33 109.6(3)
O8 C34 H34A 109.8
C33 C34 H34A 109.8
O8 C34 H34B 109.8
C33 C34 H34B 109.8
H34A C34 H34B 108.2
O8 C35 C36 110.1(3)
O8 C35 H35A 109.6
C36 C35 H35A 109.6
O8 C35 H35B 109.6
C36 C35 H35B 109.6
H35A C35 H35B 108.2
O9 C36 C35 109.6(3)
O9 C36 H36A 109.7
C35 C36 H36A 109.7
O9 C36 H36B 109.7
C35 C36 H36B 109.7
H36A C36 H36B 108.2
O9 C37 C38 108.3(3)
O9 C37 H37A 110.0
C38 C37 H37A 110.0
O9 C37 H37B 110.0
C38 C37 H37B 110.0
H37A C37 H37B 108.4
O10 C38 C37 106.7(3)
O10 C38 H38A 110.4
C37 C38 H38A 110.4
O10 C38 H38B 110.4
C37 C38 H38B 110.4
H38A C38 H38B 108.6
C40 C39 C43 120.0(3)
C40 C39 H39 120.0
C43 C39 H39 120.0
N3 C40 C39 120.6(3)
N3 C40 H40 119.7
C39 C40 H40 119.7
N3 C41 C42 120.7(3)
N3 C41 H41 119.7
C42 C41 H41 119.7
C41 C42 C43 120.1(3)
C41 C42 H42 120.0
C43 C42 H42 120.0
C39 C43 C42 117.7(3)
C39 C43 C45 121.0(3)
C42 C43 C45 121.3(3)
N3 C44 H44A 109.5
N3 C44 H44B 109.5
H44A C44 H44B 109.5
N3 C44 H44C 109.5
H44A C44 H44C 109.5
H44B C44 H44C 109.5
C46 C45 C49 117.5(3)
C46 C45 C43 122.0(3)
C49 C45 C43 120.5(3)
C47 C46 C45 120.5(3)
C47 C46 H46 119.8
C45 C46 H46 119.8
N4 C47 C46 120.0(3)
N4 C47 H47 120.0
C46 C47 H47 120.0
N4 C48 C49 121.0(3)
N4 C48 H48 119.5
C49 C48 H48 119.5
C48 C49 C45 120.3(3)
C48 C49 H49 119.9
C45 C49 H49 119.9
N4 C50 H50A 109.5
N4 C50 H50B 109.5
H50A C50 H50B 109.5
N4 C50 H50C 109.5
H50A C50 H50C 109.5
H50B C50 H50C 109.5

loop_
_geom_bond_atom_site_label_1
_geom_bond_atom_site_label_2
_geom_bond_distance
P1 F2 1.525(4)
P1 F6 1.537(4)
P1 F4 1.543(4)
P1 F3 1.563(3)
P1 F5 1.581(3)
P1 F1 1.586(3)
P2 F7 1.475(5)
P2 F11 1.527(5)
P2 F10 1.542(4)
P2 F8 1.542(5)
P2 F12 1.568(3)
P2 F9 1.576(3)
O1 C7 1.373(4)
O1 C17 1.432(4)
O2 C19 1.412(4)
O2 C18 1.421(5)
O3 C20 1.417(4)
O3 C21 1.427(5)
O4 C23 1.426(4)
O4 C22 1.430(5)
O5 C25 1.371(5)
O5 C24 1.417(5)
O6 C28 1.366(5)
O6 C31 1.431(5)
O7 C32 1.412(5)
O7 C33 1.427(5)
O8 C35 1.411(5)
O8 C34 1.424(5)
O9 C36 1.415(4)
O9 C37 1.418(5)
O10 C10 1.365(4)
O10 C38 1.428(4)
N1 C5 1.327(6)
N1 C1 1.340(6)
N2 C15 1.327(5)
N2 C14 1.334(5)
N3 C41 1.341(4)
N3 C40 1.348(4)
N3 C44 1.480(4)
N4 C48 1.339(4)
N4 C47 1.352(4)
N4 C50 1.485(4)
C1 C2 1.381(6)
C1 H1 0.9500
C2 C3 1.388(5)
C2 H2 0.9500
C3 C4 1.387(5)
C3 C6 1.500(5)
C4 C5 1.380(5)
C4 H4 0.9500
C5 H5 0.9500
C6 C7 1.393(5)
C6 C11 1.395(5)
C7 C8 1.393(5)
C8 C9 1.385(5)
C8 H8 0.9500
C9 C10 1.408(5)
C9 C12 1.478(5)
C10 C11 1.380(5)
C11 H11 0.9500
C12 C13 1.387(5)
C12 C16 1.392(5)
C13 C14 1.387(5)
C13 H13 0.9500
C14 H14 0.9500
C15 C16 1.376(5)
C15 H15 0.9500
C16 H16 0.9500
C17 C18 1.499(5)
C17 H17A 0.9900
C17 H17B 0.9900
C18 H18A 0.9900
C18 H18B 0.9900
C19 C20 1.483(6)
C19 H19A 0.9900
C19 H19B 0.9900
C20 H20A 0.9900
C20 H20B 0.9900
C21 C22 1.468(6)
C21 H21A 0.9900
C21 H21B 0.9900
C22 H22A 0.9900
C22 H22B 0.9900
C23 C24 1.491(6)
C23 H23A 0.9900
C23 H23B 0.9900
C24 H24A 0.9900
C24 H24B 0.9900
C25 C30 1.380(5)
C25 C26 1.392(5)
C26 C27 1.387(6)
C26 H26 0.9500
C27 C28 1.378(5)
C27 H27 0.9500
C28 C29 1.403(5)
C29 C30 1.378(6)
C29 H29 0.9500
C30 H30 0.9500
C31 C32 1.482(6)
C31 H31A 0.9900
C31 H31B 0.9900
C32 H32A 0.9900
C32 H32B 0.9900
C33 C34 1.471(6)
C33 H33A 0.9900
C33 H33B 0.9900
C34 H34A 0.9900
C34 H34B 0.9900
C35 C36 1.480(6)
C35 H35A 0.9900
C35 H35B 0.9900
C36 H36A 0.9900
C36 H36B 0.9900
C37 C38 1.495(5)
C37 H37A 0.9900
C37 H37B 0.9900
C38 H38A 0.9900
C38 H38B 0.9900
C39 C40 1.365(5)
C39 C43 1.397(5)
C39 H39 0.9500
C40 H40 0.9500
C41 C42 1.366(5)
C41 H41 0.9500
C42 C43 1.398(5)
C42 H42 0.9500
C43 C45 1.481(5)
C44 H44A 0.9800
C44 H44B 0.9800
C44 H44C 0.9800
C45 C46 1.391(5)
C45 C49 1.394(5)
C46 C47 1.374(5)
C46 H46 0.9500
C47 H47 0.9500
C48 C49 1.363(5)
C48 H48 0.9500
C49 H49 0.9500
C50 H50A 0.9800
C50 H50B 0.9800
C50 H50C 0.9800

loop_
_platon_squeeze_void_nr
_platon_squeeze_void_average_x
_platon_squeeze_void_average_y
_platon_squeeze_void_average_z
_platon_squeeze_void_volume
_platon_squeeze_void_count_electrons
_platon_squeeze_void_content
1 -0.064 0.012 0.231 185 29 ' '
2 0.064 -0.013 0.769 185 29 ' '
3 0.000 0.500 0.500 10 0 ' '
